data_4076195
loop_
_publ_author_name
'Kissounko, Denis A.'
'Guzei, Ilia A.'
'Gellman, Samuel H.'
'Stahl, Shannon S.'

_publ_section_title
;
 Titanium(IV)-Mediated Conversion of Carboxamides to Amidines and
 Implications for Catalytic Transamidation
;
_journal_issue 22
_journal_name_full Organometallics
_journal_page_first 5208
_journal_paper_doi 10.1021/om050768y
_journal_volume 24
_journal_year 2005
_chemical_formula_sum 'C37 H53 Cl3 O3 Ti3'
_chemical_formula_weight 795.84
_chemical_name_systematic
; 
 ? 
;
_space_group_IT_number 2
_symmetry_cell_setting triclinic
_symmetry_space_group_name_Hall '-P 1'
_symmetry_space_group_name_H-M 'P -1'
_atom_sites_solution_hydrogens geom
_atom_sites_solution_primary direct
_atom_sites_solution_secondary difmap
_audit_creation_method SHELXL-97
_cell_angle_alpha 71.116(2)
_cell_angle_beta 86.828(3)
_cell_angle_gamma 89.553(2)
_cell_formula_units_Z 2
_cell_length_a 8.9874(9)
_cell_length_b 11.7443(9)
_cell_length_c 19.1979(14)
_cell_measurement_temperature 100(2)
_cell_volume 1914.2(3)
_computing_structure_refinement 'SHELXL-97 (Sheldrick, 1997)'
_computing_structure_solution 'SHELXS-97 (Sheldrick, 1990)'
_diffrn_ambient_temperature 100(2)
_diffrn_measured_fraction_theta_full 0.967
_diffrn_measured_fraction_theta_max 0.967
_diffrn_radiation_monochromator graphite
_diffrn_radiation_source 'fine-focus sealed tube'
_diffrn_radiation_type MoK\a
_diffrn_radiation_wavelength 0.71073
_diffrn_reflns_av_R_equivalents 0.0000
_diffrn_reflns_av_sigmaI/netI 0.0418
_diffrn_reflns_limit_h_max 11
_diffrn_reflns_limit_h_min -11
_diffrn_reflns_limit_k_max 14
_diffrn_reflns_limit_k_min -13
_diffrn_reflns_limit_l_max 24
_diffrn_reflns_limit_l_min 0
_diffrn_reflns_number 13315
_diffrn_reflns_theta_full 26.67
_diffrn_reflns_theta_max 26.67
_diffrn_reflns_theta_min 1.81
_exptl_absorpt_coefficient_mu 0.854
_exptl_absorpt_correction_T_max 0.8214
_exptl_absorpt_correction_T_min 0.7210
_exptl_crystal_colour yellow
_exptl_crystal_density_diffrn 1.381
_exptl_crystal_density_method 'not measured'
_exptl_crystal_description plate
_exptl_crystal_F_000 832
_exptl_crystal_size_max 0.41
_exptl_crystal_size_mid 0.37
_exptl_crystal_size_min 0.24
_refine_diff_density_max 0.633
_refine_diff_density_min -0.317
_refine_diff_density_rms 0.079
_refine_ls_extinction_method none
_refine_ls_goodness_of_fit_ref 1.040
_refine_ls_hydrogen_treatment mixed
_refine_ls_matrix_type full
_refine_ls_number_parameters 432
_refine_ls_number_reflns 13318
_refine_ls_number_restraints 0
_refine_ls_restrained_S_all 1.040
_refine_ls_R_factor_all 0.0538
_refine_ls_R_factor_gt 0.0420
_refine_ls_shift/su_max 0.001
_refine_ls_shift/su_mean 0.000
_refine_ls_structure_factor_coef Fsqd
_refine_ls_weighting_details 'calc w=1/[\s^2^(Fo^2^)+(0.0657P)^2^+0.3664P] where P=(Fo^2^+2Fc^2^)/3'
_refine_ls_weighting_scheme calc
_refine_ls_wR_factor_gt 0.1097
_refine_ls_wR_factor_ref 0.1150
_reflns_number_gt 10827
_reflns_number_total 13318
_reflns_threshold_expression >2sigma(I)
_cod_data_source_file om050768ysi20050905_041217.cif
_cod_data_source_block stahl39
_cod_original_sg_symbol_H-M P-1
_cod_database_code 4076195

loop_
_symmetry_equiv_pos_as_xyz
'x, y, z'
'-x, -y, -z'

loop_
_atom_site_label
_atom_site_type_symbol
_atom_site_fract_x
_atom_site_fract_y
_atom_site_fract_z
_atom_site_U_iso_or_equiv
_atom_site_adp_type
_atom_site_occupancy
_atom_site_symmetry_multiplicity
_atom_site_calc_flag
_atom_site_refinement_flags
Ti1 Ti 0.74740(5) 0.87466(4) 0.35835(3) 0.01645(11) Uani 1 1 d .
Ti2 Ti 0.76218(5) 0.65673(4) 0.28008(2) 0.01548(11) Uani 1 1 d .
Ti3 Ti 0.74181(5) 0.94723(4) 0.17780(2) 0.01605(11) Uani 1 1 d .
Cl1 Cl 0.98740(7) 0.93968(6) 0.35800(4) 0.02713(16) Uani 1 1 d .
Cl2 Cl 0.52180(7) 0.58275(6) 0.29685(4) 0.02497(15) Uani 1 1 d .
Cl3 Cl 0.97992(7) 1.01837(6) 0.15609(4) 0.02566(15) Uani 1 1 d .
O1 O 0.77226(17) 0.72402(14) 0.35230(9) 0.0183(4) Uani 1 1 d .
O2 O 0.76172(18) 0.78499(14) 0.19696(9) 0.0187(4) Uani 1 1 d .
O3 O 0.69035(17) 0.96115(14) 0.26788(9) 0.0175(4) Uani 1 1 d .
C1 C 0.6825(3) 0.9642(2) 0.45025(15) 0.0233(6) Uani 1 1 d .
C2 C 0.5555(3) 0.9653(2) 0.41122(15) 0.0222(6) Uani 1 1 d .
C3 C 0.5133(3) 0.8434(2) 0.42229(15) 0.0223(6) Uani 1 1 d .
C4 C 0.6142(3) 0.7686(2) 0.46977(15) 0.0226(6) Uani 1 1 d .
C5 C 0.7189(3) 0.8424(2) 0.48676(15) 0.0241(6) Uani 1 1 d .
C6 C 0.7594(4) 1.0734(3) 0.45567(18) 0.0381(8) Uani 1 1 d .
H6A H 0.8077 1.1183 0.4077 0.057 Uiso 1 1 calc R
H6B H 0.8347 1.0487 0.4926 0.057 Uiso 1 1 calc R
H6C H 0.6861 1.1248 0.4703 0.057 Uiso 1 1 calc R
C7 C 0.4773(3) 1.0750(2) 0.36761(16) 0.0346(7) Uani 1 1 d .
H7A H 0.4594 1.1280 0.3975 0.052 Uiso 1 1 calc R
H7B H 0.3819 1.0520 0.3534 0.052 Uiso 1 1 calc R
H7C H 0.5390 1.1175 0.3232 0.052 Uiso 1 1 calc R
C8 C 0.3833(3) 0.8004(3) 0.39270(16) 0.0317(7) Uani 1 1 d .
H8A H 0.4169 0.7432 0.3677 0.048 Uiso 1 1 calc R
H8B H 0.3361 0.8690 0.3575 0.048 Uiso 1 1 calc R
H8C H 0.3112 0.7605 0.4333 0.048 Uiso 1 1 calc R
C9 C 0.6092(3) 0.6341(2) 0.49726(18) 0.0370(7) Uani 1 1 d .
H9A H 0.7108 0.6031 0.4974 0.055 Uiso 1 1 calc R
H9B H 0.5502 0.6049 0.4649 0.055 Uiso 1 1 calc R
H9C H 0.5634 0.6061 0.5475 0.055 Uiso 1 1 calc R
C10 C 0.8457(3) 0.8004(3) 0.53571(17) 0.0409(8) Uani 1 1 d .
H10A H 0.8411 0.7125 0.5574 0.061 Uiso 1 1 calc R
H10B H 0.8390 0.8367 0.5751 0.061 Uiso 1 1 calc R
H10C H 0.9402 0.8243 0.5067 0.061 Uiso 1 1 calc R
C11 C 0.9823(3) 0.5607(2) 0.32772(16) 0.0252(6) Uani 1 1 d .
C12 C 0.8734(3) 0.4706(2) 0.34009(15) 0.0225(6) Uani 1 1 d .
C13 C 0.8330(3) 0.4657(2) 0.27164(18) 0.0307(7) Uani 1 1 d .
C14 C 0.9179(3) 0.5552(3) 0.21706(16) 0.0330(7) Uani 1 1 d .
C15 C 1.0074(3) 0.6138(2) 0.25204(17) 0.0311(7) Uani 1 1 d .
C16 C 1.0606(4) 0.5943(3) 0.3851(2) 0.0464(9) Uani 1 1 d .
H16A H 1.1578 0.5550 0.3920 0.070 Uiso 1 1 calc R
H16B H 1.0004 0.5681 0.4318 0.070 Uiso 1 1 calc R
H16C H 1.0748 0.6818 0.3692 0.070 Uiso 1 1 calc R
C17 C 0.8087(4) 0.3945(3) 0.41356(18) 0.0440(8) Uani 1 1 d .
H17A H 0.8657 0.3201 0.4310 0.066 Uiso 1 1 calc R
H17B H 0.7046 0.3747 0.4091 0.066 Uiso 1 1 calc R
H17C H 0.8131 0.4387 0.4488 0.066 Uiso 1 1 calc R
C18 C 0.7278(4) 0.3755(3) 0.2601(3) 0.0622(12) Uani 1 1 d .
H18A H 0.7834 0.3044 0.2581 0.093 Uiso 1 1 calc R
H18B H 0.6794 0.4115 0.2136 0.093 Uiso 1 1 calc R
H18C H 0.6520 0.3519 0.3010 0.093 Uiso 1 1 calc R
C19 C 0.9116(5) 0.5829(4) 0.13568(19) 0.0676(13) Uani 1 1 d .
H19A H 0.9227 0.6699 0.1112 0.101 Uiso 1 1 calc R
H19B H 0.8155 0.5558 0.1247 0.101 Uiso 1 1 calc R
H19C H 0.9924 0.5413 0.1178 0.101 Uiso 1 1 calc R
C20 C 1.1184(3) 0.7135(3) 0.2154(2) 0.0616(12) Uani 1 1 d .
H20A H 1.1087 0.7760 0.2390 0.092 Uiso 1 1 calc R
H20B H 1.0992 0.7483 0.1630 0.092 Uiso 1 1 calc R
H20C H 1.2195 0.6811 0.2204 0.092 Uiso 1 1 calc R
C21 C 0.5561(3) 0.9292(2) 0.10159(15) 0.0258(6) Uani 1 1 d .
C22 C 0.6799(3) 0.9851(3) 0.05471(14) 0.0258(6) Uani 1 1 d .
C23 C 0.7032(3) 1.0974(2) 0.06340(16) 0.0298(7) Uani 1 1 d .
C24 C 0.5970(3) 1.1118(2) 0.11529(16) 0.0259(6) Uani 1 1 d .
C25 C 0.5053(3) 1.0082(3) 0.13957(14) 0.0248(6) Uani 1 1 d .
C26 C 0.4915(4) 0.8089(3) 0.1069(2) 0.0535(10) Uani 1 1 d .
H26A H 0.4300 0.7776 0.1529 0.080 Uiso 1 1 calc R
H26B H 0.5724 0.7528 0.1063 0.080 Uiso 1 1 calc R
H26C H 0.4299 0.8179 0.0649 0.080 Uiso 1 1 calc R
C27 C 0.7682(4) 0.9314(3) 0.00446(18) 0.0543(11) Uani 1 1 d .
H27A H 0.8429 0.9900 -0.0253 0.081 Uiso 1 1 calc R
H27B H 0.7011 0.9104 -0.0281 0.081 Uiso 1 1 calc R
H27C H 0.8183 0.8588 0.0340 0.081 Uiso 1 1 calc R
C28 C 0.8169(3) 1.1913(3) 0.02130(19) 0.0534(10) Uani 1 1 d .
H28A H 0.7711 1.2494 -0.0206 0.080 Uiso 1 1 calc R
H28B H 0.9006 1.1525 0.0033 0.080 Uiso 1 1 calc R
H28C H 0.8531 1.2331 0.0538 0.080 Uiso 1 1 calc R
C29 C 0.5816(4) 1.2203(3) 0.1409(2) 0.0529(10) Uani 1 1 d .
H29A H 0.6787 1.2606 0.1353 0.079 Uiso 1 1 calc R
H29B H 0.5458 1.1946 0.1928 0.079 Uiso 1 1 calc R
H29C H 0.5102 1.2762 0.1111 0.079 Uiso 1 1 calc R
C30 C 0.3742(3) 0.9875(4) 0.19439(18) 0.0525(10) Uani 1 1 d .
H30A H 0.3916 1.0291 0.2300 0.079 Uiso 1 1 calc R
H30B H 0.3615 0.9011 0.2204 0.079 Uiso 1 1 calc R
H30C H 0.2841 1.0190 0.1685 0.079 Uiso 1 1 calc R
C31 C 0.2111(5) 0.3230(4) 0.2673(2) 0.0894(16) Uani 1 1 d .
H31A H 0.1613 0.3839 0.2848 0.134 Uiso 1 1 calc R
H31B H 0.3074 0.3037 0.2896 0.134 Uiso 1 1 calc R
H31C H 0.1487 0.2502 0.2811 0.134 Uiso 1 1 calc R
C32 C 0.2349(4) 0.3700(3) 0.18647(18) 0.0505(10) Uani 1 1 d .
C33 C 0.3313(4) 0.4690(3) 0.1517(2) 0.0459(9) Uani 1 1 d .
H33 H 0.3824 0.5069 0.1804 0.055 Uiso 1 1 calc R
C34 C 0.3506(4) 0.5095(3) 0.0775(2) 0.0465(9) Uani 1 1 d .
H34 H 0.4162 0.5755 0.0542 0.056 Uiso 1 1 calc R
C35 C 0.2778(4) 0.4573(3) 0.0366(2) 0.0544(10) Uani 1 1 d .
H35 H 0.2908 0.4880 -0.0156 0.065 Uiso 1 1 calc R
C36 C 0.1875(4) 0.3629(4) 0.0680(2) 0.0562(10) Uani 1 1 d .
H36 H 0.1387 0.3266 0.0378 0.067 Uiso 1 1 calc R
C37 C 0.1645(4) 0.3187(3) 0.1409(2) 0.0475(9) Uani 1 1 d .
H37 H 0.0994 0.2515 0.1621 0.057 Uiso 1 1 calc R

loop_
_atom_site_aniso_label
_atom_site_aniso_U_11
_atom_site_aniso_U_22
_atom_site_aniso_U_33
_atom_site_aniso_U_23
_atom_site_aniso_U_13
_atom_site_aniso_U_12
Ti1 0.0164(2) 0.0184(2) 0.0150(2) -0.00605(19) -0.00195(19) 0.00076(18)
Ti2 0.0158(2) 0.0163(2) 0.0145(2) -0.00482(19) -0.00298(18) 0.00111(17)
Ti3 0.0134(2) 0.0185(2) 0.0140(2) -0.00199(19) -0.00156(18) 0.00150(17)
Cl1 0.0185(3) 0.0369(4) 0.0284(4) -0.0136(3) -0.0029(3) -0.0042(3)
Cl2 0.0197(3) 0.0268(3) 0.0287(4) -0.0091(3) -0.0020(3) -0.0047(3)
Cl3 0.0154(3) 0.0322(4) 0.0235(4) -0.0009(3) -0.0018(3) -0.0031(3)
O1 0.0196(9) 0.0183(9) 0.0175(10) -0.0062(8) -0.0038(7) 0.0023(7)
O2 0.0196(9) 0.0200(9) 0.0159(9) -0.0048(8) -0.0022(7) 0.0022(7)
O3 0.0186(9) 0.0178(9) 0.0152(9) -0.0036(7) -0.0030(7) 0.0039(7)
C1 0.0248(14) 0.0269(14) 0.0210(15) -0.0125(12) 0.0052(11) -0.0033(11)
C2 0.0249(14) 0.0245(14) 0.0174(14) -0.0081(11) 0.0040(11) 0.0028(11)
C3 0.0193(13) 0.0295(15) 0.0188(14) -0.0096(12) 0.0036(11) -0.0006(11)
C4 0.0236(14) 0.0213(13) 0.0204(15) -0.0043(12) 0.0054(11) 0.0003(11)
C5 0.0215(14) 0.0361(16) 0.0154(14) -0.0099(12) 0.0010(11) 0.0034(12)
C6 0.0459(19) 0.0373(17) 0.0380(19) -0.0230(15) 0.0089(15) -0.0113(14)
C7 0.0458(18) 0.0308(16) 0.0247(17) -0.0068(13) 0.0037(14) 0.0172(14)
C8 0.0256(15) 0.0454(18) 0.0299(17) -0.0206(15) 0.0024(13) -0.0070(13)
C9 0.0402(18) 0.0246(15) 0.0386(19) -0.0024(14) 0.0139(14) -0.0026(13)
C10 0.0319(17) 0.062(2) 0.0243(17) -0.0077(16) -0.0064(13) 0.0057(15)
C11 0.0215(14) 0.0223(14) 0.0347(17) -0.0123(13) -0.0073(12) 0.0074(11)
C12 0.0222(14) 0.0172(13) 0.0258(16) -0.0042(11) -0.0013(11) 0.0052(11)
C13 0.0276(15) 0.0262(15) 0.047(2) -0.0218(14) -0.0144(14) 0.0119(12)
C14 0.0420(18) 0.0378(17) 0.0180(15) -0.0073(13) -0.0045(13) 0.0256(14)
C15 0.0237(15) 0.0234(14) 0.0402(19) -0.0031(13) 0.0041(13) 0.0095(12)
C16 0.0440(19) 0.047(2) 0.060(2) -0.0301(18) -0.0320(18) 0.0159(16)
C17 0.051(2) 0.0292(17) 0.038(2) 0.0065(15) 0.0069(16) 0.0119(15)
C18 0.056(2) 0.0398(19) 0.114(4) -0.052(2) -0.043(2) 0.0146(17)
C19 0.098(3) 0.084(3) 0.024(2) -0.0214(19) -0.012(2) 0.061(2)
C20 0.0274(18) 0.0345(19) 0.096(3) 0.0109(19) 0.0263(19) 0.0060(14)
C21 0.0275(15) 0.0250(14) 0.0226(16) -0.0022(12) -0.0163(12) 0.0026(12)
C22 0.0234(14) 0.0393(16) 0.0112(13) -0.0030(12) -0.0065(11) 0.0158(12)
C23 0.0202(14) 0.0310(16) 0.0280(17) 0.0060(13) -0.0112(12) 0.0000(12)
C24 0.0258(14) 0.0251(14) 0.0282(16) -0.0084(12) -0.0157(12) 0.0118(12)
C25 0.0144(13) 0.0436(17) 0.0158(14) -0.0083(13) -0.0064(10) 0.0051(12)
C26 0.076(3) 0.0309(18) 0.049(2) -0.0007(16) -0.042(2) -0.0119(17)
C27 0.058(2) 0.085(3) 0.0212(18) -0.0187(18) -0.0116(16) 0.041(2)
C28 0.0351(18) 0.052(2) 0.046(2) 0.0244(17) -0.0159(16) -0.0104(16)
C29 0.076(3) 0.0346(18) 0.056(2) -0.0211(17) -0.036(2) 0.0210(17)
C30 0.0178(15) 0.111(3) 0.0260(18) -0.019(2) -0.0034(13) 0.0082(17)
C31 0.097(4) 0.112(4) 0.045(3) -0.008(3) -0.003(2) 0.067(3)
C32 0.061(2) 0.058(2) 0.0260(18) -0.0046(17) -0.0042(16) 0.0477(19)
C33 0.053(2) 0.042(2) 0.059(3) -0.0345(19) -0.0291(19) 0.0239(17)
C34 0.050(2) 0.0290(17) 0.058(3) -0.0092(17) -0.0065(18) 0.0028(15)
C35 0.066(3) 0.057(2) 0.042(2) -0.0177(19) -0.0142(19) 0.014(2)
C36 0.060(2) 0.059(2) 0.066(3) -0.042(2) -0.017(2) 0.009(2)
C37 0.0380(19) 0.0292(17) 0.075(3) -0.0180(19) 0.0027(18) 0.0030(14)

loop_
_atom_type_symbol
_atom_type_description
_atom_type_scat_dispersion_real
_atom_type_scat_dispersion_imag
_atom_type_scat_source
C C 0.0033 0.0016 'International Tables Vol C Tables 4.2.6.8 and 6.1.1.4'
H H 0.0000 0.0000 'International Tables Vol C Tables 4.2.6.8 and 6.1.1.4'
O O 0.0106 0.0060 'International Tables Vol C Tables 4.2.6.8 and 6.1.1.4'
Cl Cl 0.1484 0.1585 'International Tables Vol C Tables 4.2.6.8 and 6.1.1.4'
Ti Ti 0.2776 0.4457 'International Tables Vol C Tables 4.2.6.8 and 6.1.1.4'

loop_
_geom_angle_atom_site_label_1
_geom_angle_atom_site_label_2
_geom_angle_atom_site_label_3
_geom_angle
O3 Ti1 O1 103.41(8)
O3 Ti1 Cl1 103.17(6)
O1 Ti1 Cl1 102.95(5)
O3 Ti1 C3 99.02(9)
O1 Ti1 C3 98.00(8)
Cl1 Ti1 C3 144.79(7)
O3 Ti1 C4 133.10(9)
O1 Ti1 C4 82.53(8)
Cl1 Ti1 C4 121.02(7)
C3 Ti1 C4 34.83(9)
O3 Ti1 C5 146.26(8)
O1 Ti1 C5 103.90(9)
Cl1 Ti1 C5 89.60(7)
C3 Ti1 C5 57.77(9)
C4 Ti1 C5 34.56(9)
O3 Ti1 C2 89.24(8)
O1 Ti1 C2 133.27(8)
Cl1 Ti1 C2 117.82(7)
C3 Ti1 C2 35.28(8)
C4 Ti1 C2 57.91(9)
C5 Ti1 C2 57.46(9)
O3 Ti1 C1 113.54(8)
O1 Ti1 C1 137.92(9)
Cl1 Ti1 C1 87.98(7)
C3 Ti1 C1 57.96(9)
C4 Ti1 C1 57.78(9)
C5 Ti1 C1 34.79(9)
C2 Ti1 C1 34.26(9)
O3 Ti1 Ti3 24.94(5)
O1 Ti1 Ti3 82.37(6)
Cl1 Ti1 Ti3 95.26(2)
C3 Ti1 Ti3 115.49(7)
C4 Ti1 Ti3 143.00(7)
C5 Ti1 Ti3 171.04(6)
C2 Ti1 Ti3 113.58(7)
C1 Ti1 Ti3 137.67(7)
O3 Ti1 Ti2 81.20(5)
O1 Ti1 Ti2 22.26(5)
Cl1 Ti1 Ti2 106.95(2)
C3 Ti1 Ti2 103.18(7)
C4 Ti1 Ti2 98.78(6)
C5 Ti1 Ti2 125.15(7)
C2 Ti1 Ti2 135.22(7)
C1 Ti1 Ti2 156.56(7)
Ti3 Ti1 Ti2 60.450(14)
O2 Ti2 O1 103.48(8)
O2 Ti2 Cl2 104.53(6)
O1 Ti2 Cl2 102.77(6)
O2 Ti2 C15 91.09(9)
O1 Ti2 C15 105.52(10)
Cl2 Ti2 C15 143.33(8)
O2 Ti2 C11 122.66(9)
O1 Ti2 C11 83.90(8)
Cl2 Ti2 C11 129.55(7)
C15 Ti2 C11 34.54(10)
O2 Ti2 C14 89.36(9)
O1 Ti2 C14 139.09(9)
Cl2 Ti2 C14 111.39(8)
C15 Ti2 C14 34.56(10)
C11 Ti2 C14 57.20(10)
O2 Ti2 C12 145.74(9)
O1 Ti2 C12 98.60(8)
Cl2 Ti2 C12 95.61(7)
C15 Ti2 C12 57.59(9)
C11 Ti2 C12 34.61(9)
C14 Ti2 C12 57.24(9)
O2 Ti2 C13 119.14(10)
O1 Ti2 C13 132.96(9)
Cl2 Ti2 C13 85.83(7)
C15 Ti2 C13 57.77(10)
C11 Ti2 C13 57.44(9)
C14 Ti2 C13 34.69(10)
C12 Ti2 C13 34.39(9)
O2 Ti2 Ti3 22.99(5)
O1 Ti2 Ti3 80.86(5)
Cl2 Ti2 Ti3 105.95(2)
C15 Ti2 Ti3 101.19(7)
C11 Ti2 Ti3 124.42(7)
C14 Ti2 Ti3 109.42(7)
C12 Ti2 Ti3 158.06(7)
C13 Ti2 Ti3 141.65(8)
O2 Ti2 Ti1 81.67(5)
O1 Ti2 Ti1 22.40(5)
Cl2 Ti2 Ti1 103.71(2)
C15 Ti2 Ti1 111.35(8)
C11 Ti2 Ti1 99.97(7)
C14 Ti2 Ti1 144.89(8)
C12 Ti2 Ti1 120.37(7)
C13 Ti2 Ti1 154.63(7)
Ti3 Ti2 Ti1 58.799(14)
O3 Ti3 O2 103.71(8)
O3 Ti3 Cl3 102.74(6)
O2 Ti3 Cl3 103.89(6)
O3 Ti3 C25 89.96(8)
O2 Ti3 C25 110.62(9)
Cl3 Ti3 C25 139.10(7)
O3 Ti3 C21 119.76(9)
O2 Ti3 C21 84.37(8)
Cl3 Ti3 C21 133.60(8)
C25 Ti3 C21 35.33(9)
O3 Ti3 C24 93.24(9)
O2 Ti3 C24 142.47(9)
Cl3 Ti3 C24 104.62(7)
C25 Ti3 C24 35.14(9)
C21 Ti3 C24 58.26(9)
O3 Ti3 C22 147.60(8)
O2 Ti3 C22 94.41(9)
Cl3 Ti3 C22 98.56(7)
C25 Ti3 C22 58.29(9)
C21 Ti3 C22 35.06(9)
C24 Ti3 C22 57.58(9)
O3 Ti3 C23 124.72(9)
O2 Ti3 C23 128.28(9)
Cl3 Ti3 C23 83.72(7)
C25 Ti3 C23 57.85(9)
C21 Ti3 C23 57.85(9)
C24 Ti3 C23 34.28(10)
C22 Ti3 C23 34.46(10)
O3 Ti3 Ti1 24.68(5)
O2 Ti3 Ti1 83.31(6)
Cl3 Ti3 Ti1 94.61(2)
C25 Ti3 Ti1 110.30(7)
C21 Ti3 Ti1 131.79(7)
C24 Ti3 Ti1 117.91(7)
C22 Ti3 Ti1 166.79(7)
C23 Ti3 Ti1 147.93(8)
O3 Ti3 Ti2 81.27(5)
O2 Ti3 Ti2 22.68(5)
Cl3 Ti3 Ti2 106.13(2)
C25 Ti3 Ti2 114.22(7)
C21 Ti3 Ti2 98.30(7)
C24 Ti3 Ti2 149.22(7)
C22 Ti3 Ti2 115.80(7)
C23 Ti3 Ti2 150.23(8)
Ti1 Ti3 Ti2 60.751(13)
Ti2 O1 Ti1 135.34(10)
Ti2 O2 Ti3 134.33(10)
Ti1 O3 Ti3 130.38(9)
C2 C1 C5 108.0(2)
C2 C1 C6 125.2(3)
C5 C1 C6 126.7(3)
C2 C1 Ti1 72.69(15)
C5 C1 Ti1 72.43(15)
C6 C1 Ti1 123.48(19)
C1 C2 C3 108.0(2)
C1 C2 C7 125.4(2)
C3 C2 C7 126.6(2)
C1 C2 Ti1 73.05(14)
C3 C2 Ti1 71.46(14)
C7 C2 Ti1 122.40(18)
C4 C3 C2 107.6(2)
C4 C3 C8 125.0(2)
C2 C3 C8 127.3(2)
C4 C3 Ti1 73.21(15)
C2 C3 Ti1 73.27(14)
C8 C3 Ti1 121.29(18)
C5 C4 C3 108.1(2)
C5 C4 C9 126.3(3)
C3 C4 C9 125.6(3)
C5 C4 Ti1 73.02(15)
C3 C4 Ti1 71.96(15)
C9 C4 Ti1 121.02(18)
C4 C5 C1 108.3(2)
C4 C5 C10 126.0(3)
C1 C5 C10 125.7(3)
C4 C5 Ti1 72.42(15)
C1 C5 Ti1 72.78(15)
C10 C5 Ti1 121.32(18)
C15 C11 C12 108.1(2)
C15 C11 C16 125.2(3)
C12 C11 C16 126.7(3)
C15 C11 Ti2 71.96(15)
C12 C11 Ti2 73.10(14)
C16 C11 Ti2 121.31(18)
C11 C12 C13 108.4(3)
C11 C12 C17 125.9(3)
C13 C12 C17 125.7(3)
C11 C12 Ti2 72.29(14)
C13 C12 Ti2 73.62(15)
C17 C12 Ti2 119.03(18)
C12 C13 C14 106.8(2)
C12 C13 C18 125.7(3)
C14 C13 C18 127.3(3)
C12 C13 Ti2 71.99(14)
C14 C13 Ti2 71.80(15)
C18 C13 Ti2 124.77(19)
C15 C14 C13 108.4(3)
C15 C14 C19 125.8(3)
C13 C14 C19 125.7(3)
C15 C14 Ti2 71.59(16)
C13 C14 Ti2 73.51(15)
C19 C14 Ti2 120.45(19)
C11 C15 C14 108.2(3)
C11 C15 C20 125.1(3)
C14 C15 C20 126.7(3)
C11 C15 Ti2 73.50(15)
C14 C15 Ti2 73.85(16)
C20 C15 Ti2 120.83(18)
C25 C21 C22 107.5(2)
C25 C21 C26 127.7(3)
C22 C21 C26 124.8(3)
C25 C21 Ti3 71.78(14)
C22 C21 Ti3 73.36(15)
C26 C21 Ti3 121.61(18)
C23 C22 C21 108.0(2)
C23 C22 C27 127.1(3)
C21 C22 C27 124.9(3)
C23 C22 Ti3 73.34(16)
C21 C22 Ti3 71.58(15)
C27 C22 Ti3 121.15(18)
C24 C23 C22 108.5(2)
C24 C23 C28 124.7(3)
C22 C23 C28 126.7(3)
C24 C23 Ti3 71.85(16)
C22 C23 Ti3 72.20(15)
C28 C23 Ti3 124.53(18)
C23 C24 C25 108.3(2)
C23 C24 C29 125.9(3)
C25 C24 C29 125.7(3)
C23 C24 Ti3 73.87(15)
C25 C24 Ti3 71.41(14)
C29 C24 Ti3 121.03(19)
C24 C25 C21 107.7(2)
C24 C25 C30 125.9(3)
C21 C25 C30 126.4(3)
C24 C25 Ti3 73.45(14)
C21 C25 Ti3 72.89(14)
C30 C25 Ti3 120.74(19)
C37 C32 C33 117.0(3)
C37 C32 C31 121.6(4)
C33 C32 C31 121.4(4)
C34 C33 C32 119.7(3)
C35 C34 C33 120.5(4)
C36 C35 C34 121.0(4)
C37 C36 C35 121.2(4)
C36 C37 C32 120.5(3)

loop_
_geom_bond_atom_site_label_1
_geom_bond_atom_site_label_2
_geom_bond_distance
Ti1 O3 1.8055(17)
Ti1 O1 1.8214(16)
Ti1 Cl1 2.2927(7)
Ti1 C3 2.345(3)
Ti1 C4 2.362(3)
Ti1 C5 2.369(3)
Ti1 C2 2.369(2)
Ti1 C1 2.374(3)
Ti1 Ti3 3.2939(7)
Ti1 Ti2 3.3599(6)
Ti2 O2 1.8056(17)
Ti2 O1 1.8109(17)
Ti2 Cl2 2.3015(7)
Ti2 C15 2.330(3)
Ti2 C11 2.349(3)
Ti2 C14 2.359(3)
Ti2 C12 2.360(2)
Ti2 C13 2.381(3)
Ti2 Ti3 3.3500(6)
Ti3 O3 1.8232(17)
Ti3 O2 1.8292(16)
Ti3 Cl3 2.2705(7)
Ti3 C25 2.319(2)
Ti3 C21 2.334(3)
Ti3 C24 2.346(2)
Ti3 C22 2.357(3)
Ti3 C23 2.371(3)
C1 C2 1.397(4)
C1 C5 1.418(4)
C1 C6 1.498(4)
C2 C3 1.429(3)
C2 C7 1.486(4)
C3 C4 1.409(4)
C3 C8 1.487(4)
C4 C5 1.405(4)
C4 C9 1.494(4)
C5 C10 1.495(4)
C11 C15 1.389(4)
C11 C12 1.401(4)
C11 C16 1.495(4)
C12 C13 1.402(4)
C12 C17 1.493(4)
C13 C14 1.413(4)
C13 C18 1.501(4)
C14 C15 1.393(4)
C14 C19 1.493(4)
C15 C20 1.506(4)
C21 C25 1.412(4)
C21 C22 1.413(4)
C21 C26 1.503(4)
C22 C23 1.400(4)
C22 C27 1.503(4)
C23 C24 1.390(4)
C23 C28 1.504(4)
C24 C25 1.408(4)
C24 C29 1.510(4)
C25 C30 1.502(4)
C31 C32 1.472(5)
C32 C37 1.391(5)
C32 C33 1.414(5)
C33 C34 1.348(5)
C34 C35 1.341(5)
C35 C36 1.334(5)
C36 C37 1.331(5)

loop_
_geom_torsion_atom_site_label_1
_geom_torsion_atom_site_label_2
_geom_torsion_atom_site_label_3
_geom_torsion_atom_site_label_4
_geom_torsion
O3 Ti1 Ti2 O2 17.25(7)
O1 Ti1 Ti2 O2 -166.68(14)
Cl1 Ti1 Ti2 O2 -83.93(6)
C3 Ti1 Ti2 O2 114.53(9)
C4 Ti1 Ti2 O2 149.76(8)
C5 Ti1 Ti2 O2 174.20(9)
C2 Ti1 Ti2 O2 97.17(11)
C1 Ti1 Ti2 O2 148.46(18)
Ti3 Ti1 Ti2 O2 2.49(5)
O3 Ti1 Ti2 O1 -176.07(15)
Cl1 Ti1 Ti2 O1 82.76(14)
C3 Ti1 Ti2 O1 -78.78(15)
C4 Ti1 Ti2 O1 -43.56(15)
C5 Ti1 Ti2 O1 -19.11(15)
C2 Ti1 Ti2 O1 -96.15(16)
C1 Ti1 Ti2 O1 -44.9(2)
Ti3 Ti1 Ti2 O1 169.17(14)
O3 Ti1 Ti2 Cl2 -85.77(6)
O1 Ti1 Ti2 Cl2 90.30(13)
Cl1 Ti1 Ti2 Cl2 173.05(3)
C3 Ti1 Ti2 Cl2 11.51(7)
C4 Ti1 Ti2 Cl2 46.74(7)
C5 Ti1 Ti2 Cl2 71.18(8)
C2 Ti1 Ti2 Cl2 -5.85(10)
C1 Ti1 Ti2 Cl2 45.44(17)
Ti3 Ti1 Ti2 Cl2 -100.54(2)
O3 Ti1 Ti2 C15 105.16(10)
O1 Ti1 Ti2 C15 -78.78(15)
Cl1 Ti1 Ti2 C15 3.98(8)
C3 Ti1 Ti2 C15 -157.56(11)
C4 Ti1 Ti2 C15 -122.33(10)
C5 Ti1 Ti2 C15 -97.89(11)
C2 Ti1 Ti2 C15 -174.93(12)
C1 Ti1 Ti2 C15 -123.64(19)
Ti3 Ti1 Ti2 C15 90.39(8)
O3 Ti1 Ti2 C11 139.13(9)
O1 Ti1 Ti2 C11 -44.80(15)
Cl1 Ti1 Ti2 C11 37.95(8)
C3 Ti1 Ti2 C11 -123.59(10)
C4 Ti1 Ti2 C11 -88.36(10)
C5 Ti1 Ti2 C11 -63.92(11)
C2 Ti1 Ti2 C11 -140.95(12)
C1 Ti1 Ti2 C11 -89.66(18)
Ti3 Ti1 Ti2 C11 124.36(7)
O3 Ti1 Ti2 C14 94.08(13)
O1 Ti1 Ti2 C14 -89.86(18)
Cl1 Ti1 Ti2 C14 -7.10(12)
C3 Ti1 Ti2 C14 -168.64(14)
C4 Ti1 Ti2 C14 -133.41(14)
C5 Ti1 Ti2 C14 -108.97(14)
C2 Ti1 Ti2 C14 173.99(15)
C1 Ti1 Ti2 C14 -134.7(2)
Ti3 Ti1 Ti2 C14 79.31(12)
O3 Ti1 Ti2 C12 169.18(9)
O1 Ti1 Ti2 C12 -14.75(15)
Cl1 Ti1 Ti2 C12 68.01(8)
C3 Ti1 Ti2 C12 -93.53(10)
C4 Ti1 Ti2 C12 -58.31(10)
C5 Ti1 Ti2 C12 -33.86(11)
C2 Ti1 Ti2 C12 -110.90(12)
C1 Ti1 Ti2 C12 -59.61(19)
Ti3 Ti1 Ti2 C12 154.42(8)
O3 Ti1 Ti2 C13 164.37(18)
O1 Ti1 Ti2 C13 -19.6(2)
Cl1 Ti1 Ti2 C13 63.19(18)
C3 Ti1 Ti2 C13 -98.35(19)
C4 Ti1 Ti2 C13 -63.12(19)
C5 Ti1 Ti2 C13 -38.7(2)
C2 Ti1 Ti2 C13 -115.7(2)
C1 Ti1 Ti2 C13 -64.4(2)
Ti3 Ti1 Ti2 C13 149.60(18)
O3 Ti1 Ti2 Ti3 14.77(5)
O1 Ti1 Ti2 Ti3 -169.17(13)
Cl1 Ti1 Ti2 Ti3 -86.41(2)
C3 Ti1 Ti2 Ti3 112.05(7)
C4 Ti1 Ti2 Ti3 147.28(7)
C5 Ti1 Ti2 Ti3 171.72(8)
C2 Ti1 Ti2 Ti3 94.68(9)
C1 Ti1 Ti2 Ti3 145.97(17)
O1 Ti1 Ti3 O3 147.44(13)
Cl1 Ti1 Ti3 O3 -110.16(12)
C3 Ti1 Ti3 O3 52.17(14)
C4 Ti1 Ti3 O3 80.74(16)
C5 Ti1 Ti3 O3 12.5(5)
C2 Ti1 Ti3 O3 13.32(14)
C1 Ti1 Ti3 O3 -17.38(15)
Ti2 Ti1 Ti3 O3 143.32(12)
O3 Ti1 Ti3 O2 -145.76(13)
O1 Ti1 Ti3 O2 1.67(7)
Cl1 Ti1 Ti3 O2 104.07(6)
C3 Ti1 Ti3 O2 -93.59(9)
C4 Ti1 Ti3 O2 -65.02(11)
C5 Ti1 Ti3 O2 -133.3(4)
C2 Ti1 Ti3 O2 -132.45(9)
C1 Ti1 Ti3 O2 -163.14(11)
Ti2 Ti1 Ti3 O2 -2.45(5)
O3 Ti1 Ti3 Cl3 110.76(12)
O1 Ti1 Ti3 Cl3 -101.80(5)
Cl1 Ti1 Ti3 Cl3 0.60(3)
C3 Ti1 Ti3 Cl3 162.93(7)
C4 Ti1 Ti3 Cl3 -168.50(10)
C5 Ti1 Ti3 Cl3 123.2(4)
C2 Ti1 Ti3 Cl3 124.08(7)
C1 Ti1 Ti3 Cl3 93.38(10)
Ti2 Ti1 Ti3 Cl3 -105.92(2)
O3 Ti1 Ti3 C25 -36.21(14)
O1 Ti1 Ti3 C25 111.22(9)
Cl1 Ti1 Ti3 C25 -146.38(8)
C3 Ti1 Ti3 C25 15.96(11)
C4 Ti1 Ti3 C25 44.53(13)
C5 Ti1 Ti3 C25 -23.8(4)
C2 Ti1 Ti3 C25 -22.90(11)
C1 Ti1 Ti3 C25 -53.59(12)
Ti2 Ti1 Ti3 C25 107.10(8)
O3 Ti1 Ti3 C21 -69.50(15)
O1 Ti1 Ti3 C21 77.94(10)
Cl1 Ti1 Ti3 C21 -179.66(9)
C3 Ti1 Ti3 C21 -17.32(12)
C4 Ti1 Ti3 C21 11.24(14)
C5 Ti1 Ti3 C21 -57.0(5)
C2 Ti1 Ti3 C21 -56.18(12)
C1 Ti1 Ti3 C21 -86.87(13)
Ti2 Ti1 Ti3 C21 73.82(9)
O3 Ti1 Ti3 C24 1.53(14)
O1 Ti1 Ti3 C24 148.97(9)
Cl1 Ti1 Ti3 C24 -108.63(8)
C3 Ti1 Ti3 C24 53.71(11)
C4 Ti1 Ti3 C24 82.28(13)
C5 Ti1 Ti3 C24 14.0(4)
C2 Ti1 Ti3 C24 14.85(11)
C1 Ti1 Ti3 C24 -15.84(12)
Ti2 Ti1 Ti3 C24 144.85(8)
O3 Ti1 Ti3 C22 -65.0(3)
O1 Ti1 Ti3 C22 82.4(3)
Cl1 Ti1 Ti3 C22 -175.2(3)
C3 Ti1 Ti3 C22 -12.8(3)
C4 Ti1 Ti3 C22 15.7(3)
C5 Ti1 Ti3 C22 -52.5(5)
C2 Ti1 Ti3 C22 -51.7(3)
C1 Ti1 Ti3 C22 -82.4(3)
Ti2 Ti1 Ti3 C22 78.3(3)
O3 Ti1 Ti3 C23 25.22(17)
O1 Ti1 Ti3 C23 172.66(13)
Cl1 Ti1 Ti3 C23 -84.94(12)
C3 Ti1 Ti3 C23 77.40(14)
C4 Ti1 Ti3 C23 105.97(16)
C5 Ti1 Ti3 C23 37.7(5)
C2 Ti1 Ti3 C23 38.54(14)
C1 Ti1 Ti3 C23 7.85(16)
Ti2 Ti1 Ti3 C23 168.54(12)
O3 Ti1 Ti3 Ti2 -143.32(12)
O1 Ti1 Ti3 Ti2 4.12(5)
Cl1 Ti1 Ti3 Ti2 106.52(2)
C3 Ti1 Ti3 Ti2 -91.15(7)
C4 Ti1 Ti3 Ti2 -62.58(10)
C5 Ti1 Ti3 Ti2 -130.9(4)
C2 Ti1 Ti3 Ti2 -130.00(7)
C1 Ti1 Ti3 Ti2 -160.70(10)
O2 Ti2 Ti3 O3 171.69(14)
O1 Ti2 Ti3 O3 -18.78(7)
Cl2 Ti2 Ti3 O3 82.00(6)
C15 Ti2 Ti3 O3 -122.93(10)
C11 Ti2 Ti3 O3 -94.85(10)
C14 Ti2 Ti3 O3 -157.80(10)
C12 Ti2 Ti3 O3 -109.11(19)
C13 Ti2 Ti3 O3 -174.16(12)
Ti1 Ti2 Ti3 O3 -14.62(5)
O1 Ti2 Ti3 O2 169.53(14)
Cl2 Ti2 Ti3 O2 -89.70(13)
C15 Ti2 Ti3 O2 65.38(15)
C11 Ti2 Ti3 O2 93.46(16)
C14 Ti2 Ti3 O2 30.51(15)
C12 Ti2 Ti3 O2 79.2(2)
C13 Ti2 Ti3 O2 14.14(17)
Ti1 Ti2 Ti3 O2 173.69(13)
O2 Ti2 Ti3 Cl3 -87.48(13)
O1 Ti2 Ti3 Cl3 82.05(6)
Cl2 Ti2 Ti3 Cl3 -177.17(3)
C15 Ti2 Ti3 Cl3 -22.10(9)
C11 Ti2 Ti3 Cl3 5.98(9)
C14 Ti2 Ti3 Cl3 -56.97(9)
C12 Ti2 Ti3 Cl3 -8.28(19)
C13 Ti2 Ti3 Cl3 -73.33(11)
Ti1 Ti2 Ti3 Cl3 86.21(2)
O2 Ti2 Ti3 C25 85.70(15)
O1 Ti2 Ti3 C25 -104.77(9)
Cl2 Ti2 Ti3 C25 -4.00(8)
C15 Ti2 Ti3 C25 151.08(11)
C11 Ti2 Ti3 C25 179.15(11)
C14 Ti2 Ti3 C25 116.20(11)
C12 Ti2 Ti3 C25 164.9(2)
C13 Ti2 Ti3 C25 99.84(13)
Ti1 Ti2 Ti3 C25 -100.61(7)
O2 Ti2 Ti3 C21 52.67(15)
O1 Ti2 Ti3 C21 -137.80(9)
Cl2 Ti2 Ti3 C21 -37.03(8)
C15 Ti2 Ti3 C21 118.05(11)
C11 Ti2 Ti3 C21 146.13(11)
C14 Ti2 Ti3 C21 83.18(11)
C12 Ti2 Ti3 C21 131.9(2)
C13 Ti2 Ti3 C21 66.81(13)
Ti1 Ti2 Ti3 C21 -133.64(8)
O2 Ti2 Ti3 C24 90.10(19)
O1 Ti2 Ti3 C24 -100.37(15)
Cl2 Ti2 Ti3 C24 0.40(14)
C15 Ti2 Ti3 C24 155.48(16)
C11 Ti2 Ti3 C24 -176.45(16)
C14 Ti2 Ti3 C24 120.60(16)
C12 Ti2 Ti3 C24 169.3(2)
C13 Ti2 Ti3 C24 104.24(17)
Ti1 Ti2 Ti3 C24 -96.21(14)
O2 Ti2 Ti3 C22 20.70(15)
O1 Ti2 Ti3 C22 -169.77(9)
Cl2 Ti2 Ti3 C22 -68.99(7)
C15 Ti2 Ti3 C22 86.08(11)
C11 Ti2 Ti3 C22 114.16(11)
C14 Ti2 Ti3 C22 51.21(11)
C12 Ti2 Ti3 C22 99.9(2)
C13 Ti2 Ti3 C22 34.84(13)
Ti1 Ti2 Ti3 C22 -165.61(7)
O2 Ti2 Ti3 C23 18.57(19)
O1 Ti2 Ti3 C23 -171.90(14)
Cl2 Ti2 Ti3 C23 -71.12(14)
C15 Ti2 Ti3 C23 83.95(16)
C11 Ti2 Ti3 C23 112.03(16)
C14 Ti2 Ti3 C23 49.08(16)
C12 Ti2 Ti3 C23 97.8(2)
C13 Ti2 Ti3 C23 32.71(17)
Ti1 Ti2 Ti3 C23 -167.74(14)
O2 Ti2 Ti3 Ti1 -173.69(13)
O1 Ti2 Ti3 Ti1 -4.16(5)
Cl2 Ti2 Ti3 Ti1 96.61(2)
C15 Ti2 Ti3 Ti1 -108.31(8)
C11 Ti2 Ti3 Ti1 -80.23(9)
C14 Ti2 Ti3 Ti1 -143.18(8)
C12 Ti2 Ti3 Ti1 -94.50(18)
C13 Ti2 Ti3 Ti1 -159.55(11)
O2 Ti2 O1 Ti1 13.55(15)
Cl2 Ti2 O1 Ti1 -95.04(13)
C15 Ti2 O1 Ti1 108.54(14)
C11 Ti2 O1 Ti1 135.73(14)
C14 Ti2 O1 Ti1 118.56(16)
C12 Ti2 O1 Ti1 167.16(13)
C13 Ti2 O1 Ti1 168.69(12)
Ti3 Ti2 O1 Ti1 9.37(12)
O3 Ti1 O1 Ti2 4.00(15)
Cl1 Ti1 O1 Ti2 -103.17(12)
C3 Ti1 O1 Ti2 105.32(14)
C4 Ti1 O1 Ti2 136.62(14)
C5 Ti1 O1 Ti2 163.99(13)
C2 Ti1 O1 Ti2 105.87(15)
C1 Ti1 O1 Ti2 155.25(13)
Ti3 Ti1 O1 Ti2 -9.49(12)
O1 Ti2 O2 Ti3 -10.63(14)
Cl2 Ti2 O2 Ti3 96.64(12)
C15 Ti2 O2 Ti3 -116.88(14)
C11 Ti2 O2 Ti3 -102.00(14)
C14 Ti2 O2 Ti3 -151.40(15)
C12 Ti2 O2 Ti3 -139.30(14)
C13 Ti2 O2 Ti3 -170.00(12)
Ti1 Ti2 O2 Ti3 -5.45(11)
O3 Ti3 O2 Ti2 -8.45(14)
Cl3 Ti3 O2 Ti2 98.66(12)
C25 Ti3 O2 Ti2 -103.68(14)
C21 Ti3 O2 Ti2 -127.75(14)
C24 Ti3 O2 Ti2 -122.85(16)
C22 Ti3 O2 Ti2 -161.39(13)
C23 Ti3 O2 Ti2 -168.38(12)
Ti1 Ti3 O2 Ti2 5.54(12)
O1 Ti1 O3 Ti3 -33.26(13)
Cl1 Ti1 O3 Ti3 73.74(12)
C3 Ti1 O3 Ti3 -133.79(12)
C4 Ti1 O3 Ti3 -125.55(13)
C5 Ti1 O3 Ti3 -176.53(13)
C2 Ti1 O3 Ti3 -167.81(13)
C1 Ti1 O3 Ti3 167.33(11)
Ti2 Ti1 O3 Ti3 -31.73(11)
O2 Ti3 O3 Ti1 35.11(13)
Cl3 Ti3 O3 Ti1 -72.86(12)
C25 Ti3 O3 Ti1 146.35(13)
C21 Ti3 O3 Ti1 126.43(12)
C24 Ti3 O3 Ti1 -178.64(13)
C22 Ti3 O3 Ti1 157.26(14)
C23 Ti3 O3 Ti1 -164.02(11)
Ti2 Ti3 O3 Ti1 31.82(11)
O3 Ti1 C1 C2 48.30(17)
O1 Ti1 C1 C2 -101.01(18)
Cl1 Ti1 C1 C2 151.80(15)
C3 Ti1 C1 C2 -37.64(15)
C4 Ti1 C1 C2 -79.03(17)
C5 Ti1 C1 C2 -116.0(2)
Ti3 Ti1 C1 C2 56.20(19)
Ti2 Ti1 C1 C2 -77.5(2)
O3 Ti1 C1 C5 164.30(14)
O1 Ti1 C1 C5 15.0(2)
Cl1 Ti1 C1 C5 -92.20(14)
C3 Ti1 C1 C5 78.36(16)
C4 Ti1 C1 C5 36.97(14)
C2 Ti1 C1 C5 116.0(2)
Ti3 Ti1 C1 C5 172.20(12)
Ti2 Ti1 C1 C5 38.5(3)
O3 Ti1 C1 C6 -72.9(2)
O1 Ti1 C1 C6 137.8(2)
Cl1 Ti1 C1 C6 30.6(2)
C3 Ti1 C1 C6 -158.8(3)
C4 Ti1 C1 C6 159.8(3)
C5 Ti1 C1 C6 122.8(3)
C2 Ti1 C1 C6 -121.2(3)
Ti3 Ti1 C1 C6 -65.0(3)
Ti2 Ti1 C1 C6 161.29(17)
C5 C1 C2 C3 -1.0(3)
C6 C1 C2 C3 -177.5(3)
Ti1 C1 C2 C3 63.33(18)
C5 C1 C2 C7 177.6(2)
C6 C1 C2 C7 1.1(4)
Ti1 C1 C2 C7 -118.1(3)
C5 C1 C2 Ti1 -64.29(18)
C6 C1 C2 Ti1 119.2(3)
O3 Ti1 C2 C1 -136.79(16)
O1 Ti1 C2 C1 115.38(16)
Cl1 Ti1 C2 C1 -32.28(17)
C3 Ti1 C2 C1 116.3(2)
C4 Ti1 C2 C1 78.63(17)
C5 Ti1 C2 C1 37.47(15)
Ti3 Ti1 C2 C1 -142.37(14)
Ti2 Ti1 C2 C1 146.54(13)
O3 Ti1 C2 C3 106.88(15)
O1 Ti1 C2 C3 -0.9(2)
Cl1 Ti1 C2 C3 -148.60(13)
C4 Ti1 C2 C3 -37.70(15)
C5 Ti1 C2 C3 -78.85(16)
C1 Ti1 C2 C3 -116.3(2)
Ti3 Ti1 C2 C3 101.31(14)
Ti2 Ti1 C2 C3 30.22(19)
O3 Ti1 C2 C7 -15.3(2)
O1 Ti1 C2 C7 -123.1(2)
Cl1 Ti1 C2 C7 89.3(2)
C3 Ti1 C2 C7 -122.1(3)
C4 Ti1 C2 C7 -159.8(3)
C5 Ti1 C2 C7 159.0(3)
C1 Ti1 C2 C7 121.5(3)
Ti3 Ti1 C2 C7 -20.8(2)
Ti2 Ti1 C2 C7 -91.9(2)
C1 C2 C3 C4 1.3(3)
C7 C2 C3 C4 -177.3(3)
Ti1 C2 C3 C4 65.67(18)
C1 C2 C3 C8 178.7(3)
C7 C2 C3 C8 0.1(4)
Ti1 C2 C3 C8 -116.9(3)
C1 C2 C3 Ti1 -64.37(18)
C7 C2 C3 Ti1 117.1(3)
O3 Ti1 C3 C4 169.45(15)
O1 Ti1 C3 C4 64.41(16)
Cl1 Ti1 C3 C4 -61.9(2)
C5 Ti1 C3 C4 -37.01(15)
C2 Ti1 C3 C4 -114.9(2)
C1 Ti1 C3 C4 -78.36(17)
Ti3 Ti1 C3 C4 149.74(13)
Ti2 Ti1 C3 C4 86.45(15)
O3 Ti1 C3 C2 -75.66(15)
O1 Ti1 C3 C2 179.31(15)
Cl1 Ti1 C3 C2 53.0(2)
C4 Ti1 C3 C2 114.9(2)
C5 Ti1 C3 C2 77.88(16)
C1 Ti1 C3 C2 36.53(15)
Ti3 Ti1 C3 C2 -95.36(14)
Ti2 Ti1 C3 C2 -158.65(14)
O3 Ti1 C3 C8 48.2(2)
O1 Ti1 C3 C8 -56.8(2)
Cl1 Ti1 C3 C8 176.91(16)
C4 Ti1 C3 C8 -121.2(3)
C5 Ti1 C3 C8 -158.2(3)
C2 Ti1 C3 C8 123.9(3)
C1 Ti1 C3 C8 160.4(3)
Ti3 Ti1 C3 C8 28.5(2)
Ti2 Ti1 C3 C8 -34.8(2)
C2 C3 C4 C5 -1.1(3)
C8 C3 C4 C5 -178.6(2)
Ti1 C3 C4 C5 64.57(18)
C2 C3 C4 C9 178.6(2)
C8 C3 C4 C9 1.1(4)
Ti1 C3 C4 C9 -115.7(3)
C2 C3 C4 Ti1 -65.71(18)
C8 C3 C4 Ti1 116.8(3)
O3 Ti1 C4 C5 -130.48(15)
O1 Ti1 C4 C5 128.12(15)
Cl1 Ti1 C4 C5 27.47(17)
C3 Ti1 C4 C5 -116.1(2)
C2 Ti1 C4 C5 -77.94(16)
C1 Ti1 C4 C5 -37.22(15)
Ti3 Ti1 C4 C5 -165.23(12)
Ti2 Ti1 C4 C5 143.39(14)
O3 Ti1 C4 C3 -14.3(2)
O1 Ti1 C4 C3 -115.74(16)
Cl1 Ti1 C4 C3 143.61(13)
C5 Ti1 C4 C3 116.1(2)
C2 Ti1 C4 C3 38.19(15)
C1 Ti1 C4 C3 78.91(16)
Ti3 Ti1 C4 C3 -49.09(19)
Ti2 Ti1 C4 C3 -100.47(15)
O3 Ti1 C4 C9 106.9(2)
O1 Ti1 C4 C9 5.5(2)
Cl1 Ti1 C4 C9 -95.1(2)
C3 Ti1 C4 C9 121.3(3)
C5 Ti1 C4 C9 -122.6(3)
C2 Ti1 C4 C9 159.4(3)
C1 Ti1 C4 C9 -159.8(3)
Ti3 Ti1 C4 C9 72.2(2)
Ti2 Ti1 C4 C9 20.8(2)
C3 C4 C5 C1 0.5(3)
C9 C4 C5 C1 -179.2(3)
Ti1 C4 C5 C1 64.43(18)
C3 C4 C5 C10 179.8(3)
C9 C4 C5 C10 0.0(4)
Ti1 C4 C5 C10 -116.4(3)
C3 C4 C5 Ti1 -63.88(18)
C9 C4 C5 Ti1 116.4(3)
C2 C1 C5 C4 0.3(3)
C6 C1 C5 C4 176.7(3)
Ti1 C1 C5 C4 -64.20(18)
C2 C1 C5 C10 -179.0(3)
C6 C1 C5 C10 -2.5(4)
Ti1 C1 C5 C10 116.6(3)
C2 C1 C5 Ti1 64.46(18)
C6 C1 C5 Ti1 -119.1(3)
O3 Ti1 C5 C4 89.7(2)
O1 Ti1 C5 C4 -53.47(16)
Cl1 Ti1 C5 C4 -156.71(14)
C3 Ti1 C5 C4 37.31(15)
C2 Ti1 C5 C4 79.36(16)
C1 Ti1 C5 C4 116.2(2)
Ti3 Ti1 C5 C4 80.3(5)
Ti2 Ti1 C5 C4 -46.12(17)
O3 Ti1 C5 C1 -26.5(2)
O1 Ti1 C5 C1 -169.72(14)
Cl1 Ti1 C5 C1 87.04(14)
C3 Ti1 C5 C1 -78.94(16)
C4 Ti1 C5 C1 -116.2(2)
C2 Ti1 C5 C1 -36.89(14)
Ti3 Ti1 C5 C1 -36.0(5)
Ti2 Ti1 C5 C1 -162.37(12)
O3 Ti1 C5 C10 -148.3(2)
O1 Ti1 C5 C10 68.5(2)
Cl1 Ti1 C5 C10 -34.7(2)
C3 Ti1 C5 C10 159.3(3)
C4 Ti1 C5 C10 122.0(3)
C2 Ti1 C5 C10 -158.7(3)
C1 Ti1 C5 C10 -121.8(3)
Ti3 Ti1 C5 C10 -157.7(3)
Ti2 Ti1 C5 C10 75.8(2)
O2 Ti2 C11 C15 -26.9(2)
O1 Ti2 C11 C15 -129.04(17)
Cl2 Ti2 C11 C15 129.42(15)
C14 Ti2 C11 C15 37.66(17)
C12 Ti2 C11 C15 116.2(2)
C13 Ti2 C11 C15 79.15(19)
Ti3 Ti2 C11 C15 -54.52(18)
Ti1 Ti2 C11 C15 -113.37(16)
O2 Ti2 C11 C12 -143.08(15)
O1 Ti2 C11 C12 114.80(17)
Cl2 Ti2 C11 C12 13.3(2)
C15 Ti2 C11 C12 -116.2(2)
C14 Ti2 C11 C12 -78.49(18)
C13 Ti2 C11 C12 -37.01(16)
Ti3 Ti2 C11 C12 -170.67(13)
Ti1 Ti2 C11 C12 130.47(15)
O2 Ti2 C11 C16 93.9(3)
O1 Ti2 C11 C16 -8.3(3)
Cl2 Ti2 C11 C16 -109.8(2)
C15 Ti2 C11 C16 120.8(3)
C14 Ti2 C11 C16 158.4(3)
C12 Ti2 C11 C16 -123.1(3)
C13 Ti2 C11 C16 -160.1(3)
Ti3 Ti2 C11 C16 66.3(3)
Ti1 Ti2 C11 C16 7.4(3)
C15 C11 C12 C13 1.4(3)
C16 C11 C12 C13 -177.9(2)
Ti2 C11 C12 C13 65.27(18)
C15 C11 C12 C17 -177.3(2)
C16 C11 C12 C17 3.4(4)
Ti2 C11 C12 C17 -113.4(3)
C15 C11 C12 Ti2 -63.90(18)
C16 C11 C12 Ti2 116.8(3)
O2 Ti2 C12 C11 63.9(2)
O1 Ti2 C12 C11 -65.90(17)
Cl2 Ti2 C12 C11 -169.76(15)
C15 Ti2 C12 C11 37.07(17)
C14 Ti2 C12 C11 78.36(18)
C13 Ti2 C12 C11 116.1(2)
Ti3 Ti2 C12 C11 21.0(3)
Ti1 Ti2 C12 C11 -60.27(17)
O2 Ti2 C12 C13 -52.1(2)
O1 Ti2 C12 C13 178.02(16)
Cl2 Ti2 C12 C13 74.16(16)
C15 Ti2 C12 C13 -79.00(19)
C11 Ti2 C12 C13 -116.1(2)
C14 Ti2 C12 C13 -37.72(17)
Ti3 Ti2 C12 C13 -95.1(2)
Ti1 Ti2 C12 C13 -176.35(14)
O2 Ti2 C12 C17 -174.3(2)
O1 Ti2 C12 C17 55.9(2)
Cl2 Ti2 C12 C17 -48.0(2)
C15 Ti2 C12 C17 158.8(3)
C11 Ti2 C12 C17 121.8(3)
C14 Ti2 C12 C17 -159.9(3)
C13 Ti2 C12 C17 -122.1(3)
Ti3 Ti2 C12 C17 142.74(19)
Ti1 Ti2 C12 C17 61.5(2)
C11 C12 C13 C14 -0.6(3)
C17 C12 C13 C14 178.1(2)
Ti2 C12 C13 C14 63.80(18)
C11 C12 C13 C18 175.3(3)
C17 C12 C13 C18 -6.0(4)
Ti2 C12 C13 C18 -120.3(3)
C11 C12 C13 Ti2 -64.40(18)
C17 C12 C13 Ti2 114.3(3)
O2 Ti2 C13 C12 149.41(15)
O1 Ti2 C13 C12 -2.7(2)
Cl2 Ti2 C13 C12 -106.27(16)
C15 Ti2 C13 C12 78.42(17)
C11 Ti2 C13 C12 37.25(16)
C14 Ti2 C13 C12 115.3(2)
Ti3 Ti2 C13 C12 143.14(14)
Ti1 Ti2 C13 C12 7.4(3)
O2 Ti2 C13 C14 34.11(19)
O1 Ti2 C13 C14 -117.98(18)
Cl2 Ti2 C13 C14 138.43(17)
C15 Ti2 C13 C14 -36.89(17)
C11 Ti2 C13 C14 -78.06(18)
C12 Ti2 C13 C14 -115.3(2)
Ti3 Ti2 C13 C14 27.8(2)
Ti1 Ti2 C13 C14 -107.9(2)
O2 Ti2 C13 C18 -89.2(3)
O1 Ti2 C13 C18 118.7(3)
Cl2 Ti2 C13 C18 15.1(3)
C15 Ti2 C13 C18 -160.2(3)
C11 Ti2 C13 C18 158.6(3)
C14 Ti2 C13 C18 -123.3(4)
C12 Ti2 C13 C18 121.4(4)
Ti3 Ti2 C13 C18 -95.5(3)
Ti1 Ti2 C13 C18 128.8(3)
C12 C13 C14 C15 -0.4(3)
C18 C13 C14 C15 -176.2(3)
Ti2 C13 C14 C15 63.53(18)
C12 C13 C14 C19 -179.9(3)
C18 C13 C14 C19 4.3(4)
Ti2 C13 C14 C19 -116.0(3)
C12 C13 C14 Ti2 -63.92(18)
C18 C13 C14 Ti2 120.3(3)
O2 Ti2 C14 C15 92.86(17)
O1 Ti2 C14 C15 -17.2(2)
Cl2 Ti2 C14 C15 -161.77(15)
C11 Ti2 C14 C15 -37.64(16)
C12 Ti2 C14 C15 -79.08(18)
C13 Ti2 C14 C15 -116.5(2)
Ti3 Ti2 C14 C15 81.42(17)
Ti1 Ti2 C14 C15 18.4(2)
O2 Ti2 C14 C13 -150.67(17)
O1 Ti2 C14 C13 99.3(2)
Cl2 Ti2 C14 C13 -45.30(17)
C15 Ti2 C14 C13 116.5(2)
C11 Ti2 C14 C13 78.83(17)
C12 Ti2 C14 C13 37.39(15)
Ti3 Ti2 C14 C13 -162.11(14)
Ti1 Ti2 C14 C13 134.86(15)
O2 Ti2 C14 C19 -28.5(3)
O1 Ti2 C14 C19 -138.5(3)
Cl2 Ti2 C14 C19 76.9(3)
C15 Ti2 C14 C19 -121.3(4)
C11 Ti2 C14 C19 -159.0(3)
C12 Ti2 C14 C19 159.6(3)
C13 Ti2 C14 C19 122.2(4)
Ti3 Ti2 C14 C19 -39.9(3)
Ti1 Ti2 C14 C19 -103.0(3)
C12 C11 C15 C14 -1.6(3)
C16 C11 C15 C14 177.7(2)
Ti2 C11 C15 C14 -66.26(19)
C12 C11 C15 C20 -178.9(2)
C16 C11 C15 C20 0.4(4)
Ti2 C11 C15 C20 116.4(3)
C12 C11 C15 Ti2 64.65(18)
C16 C11 C15 Ti2 -116.0(3)
C13 C14 C15 C11 1.2(3)
C19 C14 C15 C11 -179.2(3)
Ti2 C14 C15 C11 66.02(19)
C13 C14 C15 C20 178.5(2)
C19 C14 C15 C20 -2.0(4)
Ti2 C14 C15 C20 -116.7(3)
C13 C14 C15 Ti2 -64.78(18)
C19 C14 C15 Ti2 114.7(3)
O2 Ti2 C15 C11 157.58(16)
O1 Ti2 C15 C11 53.27(17)
Cl2 Ti2 C15 C11 -85.9(2)
C14 Ti2 C15 C11 -115.1(2)
C12 Ti2 C15 C11 -37.15(15)
C13 Ti2 C15 C11 -78.10(18)
Ti3 Ti2 C15 C11 136.78(15)
Ti1 Ti2 C15 C11 76.10(16)
O2 Ti2 C15 C14 -87.28(17)
O1 Ti2 C15 C14 168.41(16)
Cl2 Ti2 C15 C14 29.2(2)
C11 Ti2 C15 C14 115.1(2)
C12 Ti2 C15 C14 77.98(18)
C13 Ti2 C15 C14 37.03(16)
Ti3 Ti2 C15 C14 -108.09(16)
Ti1 Ti2 C15 C14 -168.77(15)
O2 Ti2 C15 C20 36.2(3)
O1 Ti2 C15 C20 -68.1(3)
Cl2 Ti2 C15 C20 152.7(2)
C11 Ti2 C15 C20 -121.4(4)
C14 Ti2 C15 C20 123.5(4)
C12 Ti2 C15 C20 -158.5(3)
C13 Ti2 C15 C20 160.5(3)
Ti3 Ti2 C15 C20 15.4(3)
Ti1 Ti2 C15 C20 -45.3(3)
O3 Ti3 C21 C25 36.09(18)
O2 Ti3 C21 C25 138.68(17)
Cl3 Ti3 C21 C25 -117.48(16)
C24 Ti3 C21 C25 -37.81(16)
C22 Ti3 C21 C25 -115.3(2)
C23 Ti3 C21 C25 -78.45(17)
Ti1 Ti3 C21 C25 62.87(18)
Ti2 Ti3 C21 C25 120.74(15)
O3 Ti3 C21 C22 151.44(14)
O2 Ti3 C21 C22 -105.97(16)
Cl3 Ti3 C21 C22 -2.13(19)
C25 Ti3 C21 C22 115.3(2)
C24 Ti3 C21 C22 77.53(17)
C23 Ti3 C21 C22 36.89(15)
Ti1 Ti3 C21 C22 178.22(12)
Ti2 Ti3 C21 C22 -123.92(14)
O3 Ti3 C21 C26 -87.5(3)
O2 Ti3 C21 C26 15.1(3)
Cl3 Ti3 C21 C26 118.9(3)
C25 Ti3 C21 C26 -123.6(3)
C24 Ti3 C21 C26 -161.4(3)
C22 Ti3 C21 C26 121.0(3)
C23 Ti3 C21 C26 157.9(3)
Ti1 Ti3 C21 C26 -60.7(3)
Ti2 Ti3 C21 C26 -2.9(3)
C25 C21 C22 C23 -0.7(3)
C26 C21 C22 C23 177.9(2)
Ti3 C21 C22 C23 -64.80(18)
C25 C21 C22 C27 179.8(2)
C26 C21 C22 C27 -1.7(4)
Ti3 C21 C22 C27 115.6(3)
C25 C21 C22 Ti3 64.15(17)
C26 C21 C22 Ti3 -117.3(3)
O3 Ti3 C22 C23 65.3(2)
O2 Ti3 C22 C23 -170.27(16)
Cl3 Ti3 C22 C23 -65.49(15)
C25 Ti3 C22 C23 78.17(17)
C21 Ti3 C22 C23 116.1(2)
C24 Ti3 C22 C23 36.44(15)
Ti1 Ti3 C22 C23 110.2(3)
Ti2 Ti3 C22 C23 -178.13(13)
O3 Ti3 C22 C21 -50.8(2)
O2 Ti3 C22 C21 73.66(16)
Cl3 Ti3 C22 C21 178.44(14)
C25 Ti3 C22 C21 -37.90(15)
C24 Ti3 C22 C21 -79.63(17)
C23 Ti3 C22 C21 -116.1(2)
Ti1 Ti3 C22 C21 -5.8(4)
Ti2 Ti3 C22 C21 65.80(16)
O3 Ti3 C22 C27 -171.0(2)
O2 Ti3 C22 C27 -46.6(3)
Cl3 Ti3 C22 C27 58.2(3)
C25 Ti3 C22 C27 -158.2(3)
C21 Ti3 C22 C27 -120.3(3)
C24 Ti3 C22 C27 160.1(3)
C23 Ti3 C22 C27 123.7(3)
Ti1 Ti3 C22 C27 -126.1(3)
Ti2 Ti3 C22 C27 -54.5(3)
C21 C22 C23 C24 0.5(3)
C27 C22 C23 C24 -179.9(3)
Ti3 C22 C23 C24 -63.11(19)
C21 C22 C23 C28 -176.1(3)
C27 C22 C23 C28 3.4(4)
Ti3 C22 C23 C28 120.2(3)
C21 C22 C23 Ti3 63.65(18)
C27 C22 C23 Ti3 -116.8(3)
O3 Ti3 C23 C24 -26.58(19)
O2 Ti3 C23 C24 129.49(16)
Cl3 Ti3 C23 C24 -127.75(16)
C25 Ti3 C23 C24 37.55(15)
C21 Ti3 C23 C24 79.56(17)
C22 Ti3 C23 C24 117.1(2)
Ti1 Ti3 C23 C24 -39.1(2)
Ti2 Ti3 C23 C24 120.49(17)
O3 Ti3 C23 C22 -143.68(15)
O2 Ti3 C23 C22 12.4(2)
Cl3 Ti3 C23 C22 115.15(15)
C25 Ti3 C23 C22 -79.55(17)
C21 Ti3 C23 C22 -37.55(15)
C24 Ti3 C23 C22 -117.1(2)
Ti1 Ti3 C23 C22 -156.18(13)
Ti2 Ti3 C23 C22 3.4(2)
O3 Ti3 C23 C28 93.5(3)
O2 Ti3 C23 C28 -110.4(3)
Cl3 Ti3 C23 C28 -7.6(3)
C25 Ti3 C23 C28 157.7(3)
C21 Ti3 C23 C28 -160.3(3)
C24 Ti3 C23 C28 120.1(4)
C22 Ti3 C23 C28 -122.8(4)
Ti1 Ti3 C23 C28 81.0(3)
Ti2 Ti3 C23 C28 -119.4(3)
C22 C23 C24 C25 -0.2(3)
C28 C23 C24 C25 176.6(2)
Ti3 C23 C24 C25 -63.54(18)
C22 C23 C24 C29 -179.7(3)
C28 C23 C24 C29 -3.0(4)
Ti3 C23 C24 C29 116.9(3)
C22 C23 C24 Ti3 63.34(18)
C28 C23 C24 Ti3 -119.9(3)
O3 Ti3 C24 C23 158.39(16)
O2 Ti3 C24 C23 -84.0(2)
Cl3 Ti3 C24 C23 54.32(16)
C25 Ti3 C24 C23 -116.3(2)
C21 Ti3 C24 C23 -78.27(18)
C22 Ti3 C24 C23 -36.63(16)
Ti1 Ti3 C24 C23 157.74(14)
Ti2 Ti3 C24 C23 -123.27(17)
O3 Ti3 C24 C25 -85.32(16)
O2 Ti3 C24 C25 32.3(2)
Cl3 Ti3 C24 C25 170.61(14)
C21 Ti3 C24 C25 38.02(16)
C22 Ti3 C24 C25 79.66(17)
C23 Ti3 C24 C25 116.3(2)
Ti1 Ti3 C24 C25 -85.96(15)
Ti2 Ti3 C24 C25 -7.0(2)
O3 Ti3 C24 C29 35.8(3)
O2 Ti3 C24 C29 153.4(2)
Cl3 Ti3 C24 C29 -68.3(3)
C25 Ti3 C24 C29 121.1(3)
C21 Ti3 C24 C29 159.1(3)
C22 Ti3 C24 C29 -159.2(3)
C23 Ti3 C24 C29 -122.6(3)
Ti1 Ti3 C24 C29 35.1(3)
Ti2 Ti3 C24 C29 114.1(2)
C23 C24 C25 C21 -0.2(3)
C29 C24 C25 C21 179.3(3)
Ti3 C24 C25 C21 -65.34(17)
C23 C24 C25 C30 -178.5(3)
C29 C24 C25 C30 1.0(4)
Ti3 C24 C25 C30 116.3(3)
C23 C24 C25 Ti3 65.14(18)
C29 C24 C25 Ti3 -115.3(3)
C22 C21 C25 C24 0.5(3)
C26 C21 C25 C24 -178.0(3)
Ti3 C21 C25 C24 65.72(17)
C22 C21 C25 C30 178.9(3)
C26 C21 C25 C30 0.3(4)
Ti3 C21 C25 C30 -115.9(3)
C22 C21 C25 Ti3 -65.19(18)
C26 C21 C25 Ti3 116.3(3)
O3 Ti3 C25 C24 95.69(16)
O2 Ti3 C25 C24 -159.66(15)
Cl3 Ti3 C25 C24 -14.0(2)
C21 Ti3 C25 C24 -115.1(2)
C22 Ti3 C25 C24 -77.46(17)
C23 Ti3 C25 C24 -36.61(16)
Ti1 Ti3 C25 C24 109.97(15)
Ti2 Ti3 C25 C24 176.09(14)
O3 Ti3 C25 C21 -149.24(16)
O2 Ti3 C25 C21 -44.59(18)
Cl3 Ti3 C25 C21 101.11(17)
C24 Ti3 C25 C21 115.1(2)
C22 Ti3 C25 C21 37.61(16)
C23 Ti3 C25 C21 78.46(18)
Ti1 Ti3 C25 C21 -134.96(14)
Ti2 Ti3 C25 C21 -68.84(16)
O3 Ti3 C25 C30 -26.6(3)
O2 Ti3 C25 C30 78.0(3)
Cl3 Ti3 C25 C30 -136.3(2)
C21 Ti3 C25 C30 122.6(3)
C24 Ti3 C25 C30 -122.3(3)
C22 Ti3 C25 C30 160.2(3)
C23 Ti3 C25 C30 -158.9(3)
Ti1 Ti3 C25 C30 -12.3(3)
Ti2 Ti3 C25 C30 53.8(3)
C37 C32 C33 C34 0.3(4)
C31 C32 C33 C34 179.9(3)
C32 C33 C34 C35 0.7(5)
C33 C34 C35 C36 -1.4(6)
C34 C35 C36 C37 1.2(6)
C35 C36 C37 C32 -0.2(5)
C33 C32 C37 C36 -0.5(5)
C31 C32 C37 C36 179.9(3)
